data_4505704
loop_
_publ_author_name
'Kabir, Md. Khayrul'
'Tobita, Hiroshi'
'Matsuo, Hiroshi'
'Nagayoshi, Kunimitsu'
'Yamada, Koichi'
'Adachi, Keiichi'
'Sugiyama, Yuichi'
'Kitagawa, Susumu'
'Kawata, Satoshi'

_publ_section_title
;
 Crystal Engineering Using the Versatility of
 2,5-Dichloro-3,6-dihydroxy-1,4-benzoquinone with Organic and Metal
 Complex Partners
;
_journal_issue 5
_journal_name_full 'Crystal Growth &amp; Design'
_journal_page_first 791
_journal_paper_doi 10.1021/cg0340392
_journal_volume 3
_journal_year 2003
_chemical_formula_moiety 'C3 H7 N6, 0.5(C6 Cl2 O4), H2 O'
_chemical_formula_sum 'C6 H9 Cl N6 O3'
_chemical_formula_weight 248.64
_chemical_name_systematic
; 
 ? 
;
_space_group_IT_number 14
_symmetry_cell_setting monoclinic
_symmetry_Int_Tables_number 14
_symmetry_space_group_name_Hall '-P 2yab'
_symmetry_space_group_name_H-M 'P 1 21/a 1'
_atom_sites_solution_hydrogens geom
_atom_sites_solution_primary direct
_atom_sites_solution_secondary difmap
_audit_creation_method SHELXL-97
_cell_angle_alpha 90.00
_cell_angle_beta 94.412(10)
_cell_angle_gamma 90.00
_cell_formula_units_Z 4
_cell_length_a 9.8450(13)
_cell_length_b 24.574(3)
_cell_length_c 4.0392(5)
_cell_measurement_reflns_used 23
_cell_measurement_temperature 295(2)
_cell_measurement_theta_max 17.5
_cell_measurement_theta_min 1.5
_cell_volume 974.3(2)
_computing_structure_refinement 'SHELXL-97 (Sheldrick, 1997)'
_computing_structure_solution 'SHELXS-97 (Sheldrick, 1990)'
_diffrn_ambient_temperature 295(2)
_diffrn_measured_fraction_theta_full 1.000
_diffrn_measured_fraction_theta_max 1.000
_diffrn_measurement_device_type MXC3
_diffrn_measurement_method \w
_diffrn_radiation_monochromator graphite
_diffrn_radiation_source 'fine-focus sealed tube'
_diffrn_radiation_type MoK\a
_diffrn_radiation_wavelength 0.71073
_diffrn_reflns_av_R_equivalents 0.0224
_diffrn_reflns_av_sigmaI/netI 136.9348
_diffrn_reflns_limit_h_max 12
_diffrn_reflns_limit_h_min -12
_diffrn_reflns_limit_k_max 0
_diffrn_reflns_limit_k_min -31
_diffrn_reflns_limit_l_max 5
_diffrn_reflns_limit_l_min 0
_diffrn_reflns_number 2696
_diffrn_reflns_theta_full 27.50
_diffrn_reflns_theta_max 27.50
_diffrn_reflns_theta_min 1.66
_diffrn_standards_decay_% 0
_diffrn_standards_interval_count 100
_diffrn_standards_number 3
_exptl_absorpt_coefficient_mu 0.397
_exptl_absorpt_correction_type none
_exptl_crystal_colour purple
_exptl_crystal_density_diffrn 1.695
_exptl_crystal_density_method 'not measured'
_exptl_crystal_description prismatic
_exptl_crystal_F_000 512
_exptl_crystal_size_max 0.10
_exptl_crystal_size_mid 0.10
_exptl_crystal_size_min 0.05
_refine_diff_density_max 0.594
_refine_diff_density_min -0.400
_refine_diff_density_rms 0.086
_refine_ls_extinction_method none
_refine_ls_goodness_of_fit_ref 1.029
_refine_ls_hydrogen_treatment mixed
_refine_ls_matrix_type full
_refine_ls_number_parameters 172
_refine_ls_number_reflns 2237
_refine_ls_number_restraints 0
_refine_ls_restrained_S_all 1.029
_refine_ls_R_factor_all 0.1005
_refine_ls_R_factor_gt 0.0604
_refine_ls_shift/su_max 0.000
_refine_ls_shift/su_mean 0.000
_refine_ls_structure_factor_coef Fsqd
_refine_ls_weighting_details 'calc w=1/[\s^2^(Fo^2^)+(0.0970P)^2^+0.0000P] where P=(Fo^2^+2Fc^2^)/3'
_refine_ls_weighting_scheme calc
_refine_ls_wR_factor_gt 0.1571
_refine_ls_wR_factor_ref 0.1638
_reflns_number_gt 1614
_reflns_number_total 2237
_reflns_threshold_expression >2sigma(I)
_cod_data_source_file cg0340392si20030310_083251.cif
_cod_data_source_block shelxl
_cod_depositor_comments
;
The following automatic conversions were performed:
'_atom_site_symetry_multiplicity' tag replaced with
'_atom_site_symmetry_multiplicity'.

Automatic conversion script
Id: cif_correct_tags 1440 2010-10-19 06:21:57Z saulius 
;
_cod_database_code 4505704

loop_
_symmetry_equiv_pos_as_xyz
'x, y, z'
'-x+1/2, y+1/2, -z'
'-x, -y, -z'
'x-1/2, -y-1/2, z'

loop_
_atom_site_label
_atom_site_type_symbol
_atom_site_fract_x
_atom_site_fract_y
_atom_site_fract_z
_atom_site_U_iso_or_equiv
_atom_site_adp_type
_atom_site_occupancy
_atom_site_symmetry_multiplicity
_atom_site_calc_flag
Cl1 Cl 0.80264(7) -0.03055(3) 0.8537(2) 0.0427(3) Uani 1 1 d
O1 O 0.6028(2) -0.09757(8) 1.1851(6) 0.0358(5) Uani 1 1 d
O2 O 0.6547(2) 0.07481(8) 0.7085(6) 0.0398(6) Uani 1 1 d
O3 O 0.8938(3) 0.08188(10) 1.3749(8) 0.0516(7) Uani 1 1 d
N1 N 0.4189(3) 0.18353(11) 0.3276(7) 0.0387(6) Uani 1 1 d
N2 N 0.8020(3) 0.18162(11) 1.0424(8) 0.0411(7) Uani 1 1 d
N3 N 0.6239(3) 0.34393(11) 0.6613(8) 0.0406(7) Uani 1 1 d
N4 N 0.5151(2) 0.26576(9) 0.4845(6) 0.0300(5) Uani 1 1 d
N5 N 0.6078(3) 0.18340(10) 0.6902(7) 0.0336(6) Uani 1 1 d
N6 N 0.7189(2) 0.26435(9) 0.8567(7) 0.0315(5) Uani 1 1 d
C1 C 0.5601(3) -0.05205(11) 1.0925(7) 0.0260(6) Uani 1 1 d
C2 C 0.6368(3) -0.01327(11) 0.9297(8) 0.0292(6) Uani 1 1 d
C3 C 0.5879(3) 0.03792(11) 0.8429(7) 0.0273(6) Uani 1 1 d
C4 C 0.7109(3) 0.21003(11) 0.8626(8) 0.0297(6) Uani 1 1 d
C5 C 0.6190(3) 0.29016(11) 0.6683(7) 0.0288(6) Uani 1 1 d
C6 C 0.5134(3) 0.21147(11) 0.5002(7) 0.0290(6) Uani 1 1 d
H1 H 0.608(3) 0.1471(16) 0.705(9) 0.041 Uiso 1 1 d
H2 H 0.410(4) 0.1528(17) 0.370(9) 0.041 Uiso 1 1 d
H3 H 0.363(4) 0.2002(16) 0.202(10) 0.041 Uiso 1 1 d
H4 H 0.563(4) 0.3593(14) 0.555(9) 0.041 Uiso 1 1 d
H5 H 0.685(4) 0.3574(15) 0.762(9) 0.041 Uiso 1 1 d
H6 H 0.869(4) 0.1991(15) 1.163(9) 0.041 Uiso 1 1 d
H7 H 0.789(4) 0.1515(16) 1.045(9) 0.041 Uiso 1 1 d
H8 H 0.826(4) 0.0748(14) 1.482(9) 0.041 Uiso 1 1 d
H9 H 0.909(4) 0.0611(16) 1.281(11) 0.041 Uiso 1 1 d

loop_
_atom_site_aniso_label
_atom_site_aniso_U_11
_atom_site_aniso_U_22
_atom_site_aniso_U_33
_atom_site_aniso_U_23
_atom_site_aniso_U_13
_atom_site_aniso_U_12
Cl1 0.0290(4) 0.0309(4) 0.0697(6) 0.0059(4) 0.0147(3) 0.0074(3)
O1 0.0324(10) 0.0210(10) 0.0540(14) 0.0062(9) 0.0025(9) 0.0045(8)
O2 0.0352(11) 0.0203(11) 0.0662(16) 0.0081(10) 0.0180(11) 0.0021(8)
O3 0.0427(14) 0.0350(15) 0.079(2) 0.0009(13) 0.0144(13) -0.0039(11)
N1 0.0495(16) 0.0222(14) 0.0435(16) -0.0028(11) -0.0015(13) -0.0067(11)
N2 0.0455(15) 0.0198(13) 0.0572(18) 0.0078(12) -0.0006(13) -0.0019(11)
N3 0.0307(13) 0.0171(13) 0.073(2) 0.0008(12) -0.0060(13) -0.0030(9)
N4 0.0306(12) 0.0185(12) 0.0416(14) -0.0007(10) 0.0065(10) -0.0024(9)
N5 0.0370(13) 0.0181(12) 0.0463(16) 0.0034(10) 0.0082(11) -0.0012(9)
N6 0.0309(12) 0.0178(11) 0.0464(15) 0.0027(10) 0.0060(10) 0.0012(9)
C1 0.0254(12) 0.0189(13) 0.0333(15) -0.0029(11) -0.0007(11) 0.0022(9)
C2 0.0238(12) 0.0191(13) 0.0450(16) -0.0004(12) 0.0056(12) 0.0041(10)
C3 0.0278(13) 0.0170(13) 0.0371(15) -0.0014(10) 0.0035(11) 0.0001(9)
C4 0.0326(14) 0.0212(13) 0.0363(15) 0.0017(11) 0.0104(12) 0.0001(10)
C5 0.0290(13) 0.0213(14) 0.0372(16) -0.0007(11) 0.0094(12) -0.0026(10)
C6 0.0344(14) 0.0205(13) 0.0336(15) -0.0019(11) 0.0129(12) -0.0031(10)

loop_
_atom_type_symbol
_atom_type_description
_atom_type_scat_dispersion_real
_atom_type_scat_dispersion_imag
_atom_type_scat_source
N N 0.0061 0.0033 'International Tables Vol C Tables 4.2.6.8 and 6.1.1.4'
O O 0.0106 0.0060 'International Tables Vol C Tables 4.2.6.8 and 6.1.1.4'
Cl Cl 0.1484 0.1585 'International Tables Vol C Tables 4.2.6.8 and 6.1.1.4'
C C 0.0033 0.0016 'International Tables Vol C Tables 4.2.6.8 and 6.1.1.4'
H H 0.0000 0.0000 'International Tables Vol C Tables 4.2.6.8 and 6.1.1.4'

loop_
_geom_angle_atom_site_label_1
_geom_angle_atom_site_label_2
_geom_angle_atom_site_label_3
_geom_angle
_geom_angle_site_symmetry_3
H8 O3 H9 111(5) .
C6 N1 H2 118(3) .
C6 N1 H3 118(3) .
H2 N1 H3 122(4) .
C4 N2 H6 119(2) .
C4 N2 H7 115(3) .
H6 N2 H7 126(4) .
C5 N3 H4 117(3) .
C5 N3 H5 116(3) .
H4 N3 H5 127(4) .
C6 N4 C5 115.3(3) .
C6 N5 C4 120.1(2) .
C6 N5 H1 123(2) .
C4 N5 H1 117(2) .
C4 N6 C5 115.9(3) .
O1 C1 C2 124.6(2) .
O1 C1 C3 117.1(2) 3_657
C2 C1 C3 118.3(2) 3_657
C3 C2 C1 123.0(2) .
C3 C2 Cl1 119.5(2) .
C1 C2 Cl1 117.5(2) .
O2 C3 C2 125.3(3) .
O2 C3 C1 116.1(2) 3_657
C2 C3 C1 118.6(2) 3_657
N2 C4 N6 120.2(3) .
N2 C4 N5 118.8(3) .
N6 C4 N5 121.1(3) .
N3 C5 N6 117.0(3) .
N3 C5 N4 117.2(3) .
N6 C5 N4 125.8(3) .
N1 C6 N4 120.5(3) .
N1 C6 N5 117.7(3) .
N4 C6 N5 121.8(3) .

loop_
_geom_bond_atom_site_label_1
_geom_bond_atom_site_label_2
_geom_bond_distance
_geom_bond_site_symmetry_2
Cl1 C2 1.737(3) .
O1 C1 1.242(3) .
O2 C3 1.266(3) .
O3 H8 0.84(4) .
O3 H9 0.66(4) .
N1 C6 1.313(4) .
N1 H2 0.78(4) .
N1 H3 0.83(4) .
N2 C4 1.311(4) .
N2 H6 0.90(4) .
N2 H7 0.75(4) .
N3 C5 1.322(4) .
N3 H4 0.80(4) .
N3 H5 0.77(4) .
N4 C6 1.336(3) .
N4 C5 1.356(4) .
N5 C6 1.349(4) .
N5 C4 1.354(4) .
N5 H1 0.89(4) .
N6 C4 1.338(3) .
N6 C5 1.354(4) .
C1 C2 1.410(4) .
C1 C3 1.539(4) 3_657
C2 C3 1.383(4) .
